data_7214377
loop_
_publ_author_name
'Hoque, Md. Najbul'
'Das, Gopal'

_publ_section_title
;
 Hydrated anion glued capsular and non-capsular assembly of a tripodal
 host: Solid state recognition of bromide--water [Br5--(H2O)6]5&#x2212;
 and iodide--water [I2--(H2O)4]2&#x2212; clusters in cationic tripodal
 receptor
;
_journal_issue 21
_journal_name_full CrystEngComm
_journal_page_first 4447
_journal_paper_doi 10.1039/c4ce00149d
_journal_volume 16
_journal_year 2014
_chemical_formula_moiety 'C24 H34 N4 O3, 4(I), 7/4(H2 O)'
_chemical_formula_sum 'C24 H37.5 I4 N4 O4.75'
_chemical_formula_weight 965.67
_chemical_name_systematic
; 
 ? 
;
_space_group_IT_number 2
_symmetry_cell_setting triclinic
_symmetry_space_group_name_Hall '-P 1'
_symmetry_space_group_name_H-M 'P -1'
_atom_sites_solution_hydrogens geom
_atom_sites_solution_primary direct
_atom_sites_solution_secondary difmap
_audit_creation_method SHELXL-97
_cell_angle_alpha 75.377(2)
_cell_angle_beta 87.245(2)
_cell_angle_gamma 88.453(2)
_cell_formula_units_Z 4
_cell_length_a 12.6814(6)
_cell_length_b 13.0383(6)
_cell_length_c 20.9938(10)
_cell_measurement_temperature 298(2)
_cell_measurement_theta_max 25.69
_cell_measurement_theta_min 2.56
_cell_volume 3354.5(3)
_computing_cell_refinement 'Bruker SMART'
_computing_data_collection 'Bruker SMART'
_computing_data_reduction 'Bruker SAINT'
_computing_molecular_graphics 'Bruker SHELXTL'
_computing_publication_material 'Bruker SHELXTL'
_computing_structure_refinement 'SHELXL-97 (Sheldrick, 1997)'
_computing_structure_solution 'SHELXS-97 (Sheldrick, 1990)'
_diffrn_ambient_temperature 298(2)
_diffrn_measured_fraction_theta_full 0.997
_diffrn_measured_fraction_theta_max 0.997
_diffrn_measurement_device_type 'CCD area detector'
_diffrn_measurement_method 'phi and omega scans'
_diffrn_radiation_monochromator graphite
_diffrn_radiation_source 'sealed tube'
_diffrn_radiation_type MoK\a
_diffrn_radiation_wavelength 0.71073
_diffrn_reflns_av_R_equivalents 0.0474
_diffrn_reflns_av_sigmaI/netI 0.0509
_diffrn_reflns_limit_h_max 15
_diffrn_reflns_limit_h_min -16
_diffrn_reflns_limit_k_max 16
_diffrn_reflns_limit_k_min -16
_diffrn_reflns_limit_l_max 27
_diffrn_reflns_limit_l_min -26
_diffrn_reflns_number 42264
_diffrn_reflns_theta_full 27.78
_diffrn_reflns_theta_max 27.78
_diffrn_reflns_theta_min 1.00
_exptl_absorpt_coefficient_mu 3.750
_exptl_absorpt_correction_T_max 0.638
_exptl_absorpt_correction_T_min 0.514
_exptl_absorpt_correction_type multi-scan
_exptl_absorpt_process_details SADBAS
_exptl_crystal_colour colorless
_exptl_crystal_density_diffrn 1.909
_exptl_crystal_density_method 'not measured'
_exptl_crystal_description needle
_exptl_crystal_F_000 1832.00
_exptl_crystal_size_max 0.18
_exptl_crystal_size_mid 0.15
_exptl_crystal_size_min 0.12
_refine_diff_density_max 3.107
_refine_diff_density_min -3.423
_refine_diff_density_rms 0.162
_refine_ls_extinction_method none
_refine_ls_goodness_of_fit_ref 1.112
_refine_ls_hydrogen_treatment mixed
_refine_ls_matrix_type full
_refine_ls_number_parameters 694
_refine_ls_number_reflns 14556
_refine_ls_number_restraints 4
_refine_ls_restrained_S_all 1.112
_refine_ls_R_factor_all 0.0965
_refine_ls_R_factor_gt 0.0677
_refine_ls_shift/su_max 0.005
_refine_ls_shift/su_mean 0.003
_refine_ls_structure_factor_coef Fsqd
_refine_ls_weighting_details 'calc w=1/[\s^2^(Fo^2^)+(0.0746P)^2^+19.7972P] where P=(Fo^2^+2Fc^2^)/3'
_refine_ls_weighting_scheme calc
_refine_ls_wR_factor_gt 0.1751
_refine_ls_wR_factor_ref 0.1946
_reflns_number_gt 8849
_reflns_number_total 15796
_reflns_threshold_expression >2sigma(I)
_cod_data_source_file c4ce00149d2.cif
_cod_data_source_block '[4LH4-16I-7H2O]'
_cod_depositor_comments
;
The following automatic conversions were performed:

'_symmetry_cell_setting' value 'Triclinic' changed to 'triclinic'
according to
/usr/data/users/saulius/crontab/automatic-downloads/rss-feeds/RSC/lib/dictionaries/cif_core.dic
dictionary named 'cif_core.dic' version 2.4.2 from 2011-04-26.

Automatic conversion script
Id: cif_fix_values 2281 2013-09-26 08:29:07Z andrius 

 Adding full bibliography for 7214372--7214377.cif.

2018-06-28
Z value and formula fixed to values more according to usual
chemical conventions.                 miguel
;
_cod_original_formula_sum 'C96 H150 I16 N16 O19'
_cod_original_formula_weight 3862.67
_cod_original_formula_moiety '4(C24 H34 N4 O3), O2, 16(I), 4(H2 O), O'
_cod_original_formula_units_Z 1
_cod_database_code 7214377

loop_
_symmetry_equiv_pos_as_xyz
'x, y, z'
'-x, -y, -z'

loop_
_atom_site_label
_atom_site_type_symbol
_atom_site_fract_x
_atom_site_fract_y
_atom_site_fract_z
_atom_site_U_iso_or_equiv
_atom_site_adp_type
_atom_site_occupancy
_atom_site_symmetry_multiplicity
_atom_site_calc_flag
_atom_site_refinement_flags
O5 O 0.4060(5) 0.4771(6) 0.5598(3) 0.0584(17) Uani 1 1 d .
O4 O 0.2063(5) 0.4050(6) 0.6812(4) 0.0669(19) Uani 1 1 d .
O6 O 0.1495(6) 0.5677(6) 0.5006(3) 0.0658(19) Uani 1 1 d .
N5 N 0.2538(6) 0.6030(7) 0.6068(4) 0.054(2) Uani 1 1 d .
N7 N 0.5538(10) 0.0586(8) 0.5933(8) 0.133(6) Uani 1 1 d .
H7NC H 0.6084 0.0451 0.6195 0.200 Uiso 1 1 calc R
H7NB H 0.5734 0.0488 0.5540 0.200 Uiso 1 1 calc R
H7NA H 0.5014 0.0151 0.6111 0.200 Uiso 1 1 calc R
N6 N -0.0177(9) 0.0496(9) 0.6683(8) 0.127(5) Uani 1 1 d .
H6NB H 0.0150 -0.0104 0.6881 0.190 Uiso 1 1 calc R
H6NC H -0.0220 0.0529 0.6256 0.190 Uiso 1 1 calc R
H6NA H -0.0824 0.0513 0.6864 0.190 Uiso 1 1 calc R
N8 N 0.2144(7) 0.4117(8) 0.2764(4) 0.073(3) Uani 1 1 d .
H8NB H 0.1985 0.4589 0.2393 0.109 Uiso 1 1 calc R
H8NC H 0.1762 0.3538 0.2808 0.109 Uiso 1 1 calc R
H8NA H 0.2827 0.3947 0.2748 0.109 Uiso 1 1 calc R
C41 C 0.1739(8) 0.6799(9) 0.5696(5) 0.064(3) Uani 1 1 d .
H41A H 0.1901 0.7512 0.5716 0.077 Uiso 1 1 calc R
H41B H 0.1041 0.6629 0.5899 0.077 Uiso 1 1 calc R
C42 C 0.1746(10) 0.6747(10) 0.4979(6) 0.074(3) Uani 1 1 d .
H42B H 0.1225 0.7233 0.4739 0.088 Uiso 1 1 calc R
H42A H 0.2436 0.6923 0.4765 0.088 Uiso 1 1 calc R
C33 C 0.3673(8) 0.6373(9) 0.5879(6) 0.065(3) Uani 1 1 d .
H33A H 0.3735 0.6738 0.5415 0.078 Uiso 1 1 calc R
H33B H 0.3881 0.6854 0.6134 0.078 Uiso 1 1 calc R
C34 C 0.4366(8) 0.5410(9) 0.6015(6) 0.064(3) Uani 1 1 d .
H34B H 0.5101 0.5606 0.5923 0.077 Uiso 1 1 calc R
H34A H 0.4281 0.5024 0.6474 0.077 Uiso 1 1 calc R
C25 C 0.2341(9) 0.5809(10) 0.6804(5) 0.066(3) Uani 1 1 d .
H25B H 0.2065 0.6441 0.6922 0.079 Uiso 1 1 calc R
H25A H 0.2994 0.5598 0.7026 0.079 Uiso 1 1 calc R
C35 C 0.4460(7) 0.3763(8) 0.5698(5) 0.053(2) Uani 1 1 d .
C36 C 0.5178(8) 0.3328(10) 0.6164(6) 0.067(3) Uani 1 1 d .
H36 H 0.5437 0.3725 0.6431 0.080 Uiso 1 1 calc R
C37 C 0.5513(10) 0.2286(12) 0.6230(7) 0.086(4) Uani 1 1 d .
H37 H 0.5995 0.1989 0.6548 0.103 Uiso 1 1 calc R
C38 C 0.5172(11) 0.1710(10) 0.5858(8) 0.085(4) Uani 1 1 d .
C39 C 0.4465(10) 0.2135(9) 0.5365(6) 0.072(3) Uani 1 1 d .
H39 H 0.4242 0.1735 0.5089 0.087 Uiso 1 1 calc R
C40 C 0.4107(8) 0.3170(9) 0.5298(5) 0.060(3) Uani 1 1 d .
H40 H 0.3624 0.3464 0.4980 0.072 Uiso 1 1 calc R
C43 C 0.1615(7) 0.5354(9) 0.4423(5) 0.054(2) Uani 1 1 d .
C48 C 0.1934(8) 0.6031(9) 0.3825(5) 0.062(3) Uani 1 1 d .
H48 H 0.2037 0.6747 0.3788 0.074 Uiso 1 1 calc R
C46 C 0.1906(8) 0.4578(9) 0.3332(5) 0.057(3) Uani 1 1 d .
C45 C 0.1560(9) 0.3925(10) 0.3923(5) 0.065(3) Uani 1 1 d .
H45 H 0.1429 0.3216 0.3952 0.078 Uiso 1 1 calc R
C44 C 0.1405(9) 0.4315(10) 0.4474(5) 0.064(3) Uani 1 1 d .
H44 H 0.1162 0.3878 0.4873 0.077 Uiso 1 1 calc R
C26 C 0.1548(9) 0.4925(9) 0.7005(5) 0.066(3) Uani 1 1 d .
H26B H 0.1392 0.4753 0.7477 0.080 Uiso 1 1 calc R
H26A H 0.0896 0.5122 0.6779 0.080 Uiso 1 1 calc R
C27 C 0.1476(8) 0.3174(9) 0.6809(5) 0.060(3) Uani 1 1 d .
C32 C 0.1961(9) 0.2452(11) 0.6511(6) 0.077(3) Uani 1 1 d .
H32 H 0.2644 0.2564 0.6328 0.092 Uiso 1 1 calc R
C31 C 0.1434(10) 0.1579(11) 0.6486(7) 0.090(4) Uani 1 1 d .
H31 H 0.1755 0.1089 0.6281 0.108 Uiso 1 1 calc R
C29 C -0.0028(10) 0.2098(10) 0.7078(7) 0.090(4) Uani 1 1 d .
H29 H -0.0698 0.1963 0.7278 0.108 Uiso 1 1 calc R
C28 C 0.0484(9) 0.3002(9) 0.7111(6) 0.075(3) Uani 1 1 d .
H28 H 0.0172 0.3478 0.7329 0.090 Uiso 1 1 calc R
C30 C 0.0422(9) 0.1406(9) 0.6761(7) 0.080(4) Uani 1 1 d .
C47 C 0.2094(9) 0.5608(10) 0.3281(5) 0.066(3) Uani 1 1 d .
H47 H 0.2334 0.6040 0.2879 0.079 Uiso 1 1 calc R
O2 O 0.8976(5) -0.0494(5) 0.0603(3) 0.0515(16) Uani 1 1 d .
O3 O 0.7147(5) -0.1157(5) 0.1994(3) 0.0538(16) Uani 1 1 d .
O1 O 0.6265(5) -0.0395(5) 0.0303(3) 0.0528(16) Uani 1 1 d .
N1 N 0.7490(5) -0.2079(6) 0.0944(4) 0.0421(17) Uani 1 1 d .
N4 N 0.5483(6) 0.2792(6) 0.2129(4) 0.0516(19) Uani 1 1 d .
H4NA H 0.4994 0.2971 0.1829 0.077 Uiso 1 1 calc R
H4NB H 0.6002 0.3260 0.2031 0.077 Uiso 1 1 calc R
H4NC H 0.5195 0.2788 0.2525 0.077 Uiso 1 1 calc R
N2 N 0.6478(7) 0.3996(7) -0.0706(4) 0.065(2) Uani 1 1 d .
H2NC H 0.7129 0.4163 -0.0869 0.098 Uiso 1 1 calc R
H2NB H 0.6329 0.4299 -0.0376 0.098 Uiso 1 1 calc R
H2NA H 0.6020 0.4226 -0.1020 0.098 Uiso 1 1 calc R
N3 N 1.0373(7) 0.3217(7) 0.1147(4) 0.062(2) Uani 1 1 d .
H3NB H 1.0064 0.3769 0.0878 0.093 Uiso 1 1 calc R
H3NA H 1.1071 0.3279 0.1095 0.093 Uiso 1 1 calc R
H3NC H 1.0176 0.3198 0.1563 0.093 Uiso 1 1 calc R
C17 C 0.7200(8) -0.2710(7) 0.1632(5) 0.050(2) Uani 1 1 d .
H17B H 0.7833 -0.2924 0.1876 0.060 Uiso 1 1 calc R
H17A H 0.6829 -0.3343 0.1617 0.060 Uiso 1 1 calc R
C18 C 0.6498(8) -0.2026(8) 0.1970(5) 0.060(3) Uani 1 1 d .
H18A H 0.5878 -0.1778 0.1720 0.072 Uiso 1 1 calc R
H18B H 0.6275 -0.2418 0.2410 0.072 Uiso 1 1 calc R
C1 C 0.6693(7) -0.2166(7) 0.0446(5) 0.052(2) Uani 1 1 d .
H3B H 0.6906 -0.2727 0.0237 0.063 Uiso 1 1 calc R
H1A H 0.6005 -0.2336 0.0665 0.063 Uiso 1 1 calc R
C2 C 0.6631(8) -0.1127(8) -0.0064(5) 0.058(3) Uani 1 1 d .
H2A H 0.7318 -0.0930 -0.0275 0.069 Uiso 1 1 calc R
H2B H 0.6140 -0.1163 -0.0398 0.069 Uiso 1 1 calc R
C9 C 0.8613(7) -0.2272(7) 0.0732(5) 0.051(2) Uani 1 1 d .
H9A H 0.8672 -0.2152 0.0257 0.062 Uiso 1 1 calc R
H9B H 0.8819 -0.3001 0.0928 0.062 Uiso 1 1 calc R
C10 C 0.9334(7) -0.1530(7) 0.0948(5) 0.053(2) Uani 1 1 d .
H10A H 0.9267 -0.1620 0.1421 0.064 Uiso 1 1 calc R
H10B H 1.0065 -0.1652 0.0825 0.064 Uiso 1 1 calc R
C19 C 0.6683(7) -0.0241(7) 0.2086(4) 0.046(2) Uani 1 1 d .
C20 C 0.5602(7) -0.0088(8) 0.2186(5) 0.051(2) Uani 1 1 d .
H20 H 0.5141 -0.0650 0.2240 0.061 Uiso 1 1 calc R
C21 C 0.5222(7) 0.0915(8) 0.2203(5) 0.051(2) Uani 1 1 d .
H21 H 0.4501 0.1030 0.2261 0.061 Uiso 1 1 calc R
C22 C 0.5909(7) 0.1739(7) 0.2135(4) 0.046(2) Uani 1 1 d .
C24 C 0.7366(7) 0.0582(7) 0.2046(5) 0.049(2) Uani 1 1 d .
H24 H 0.8090 0.0464 0.2004 0.059 Uiso 1 1 calc R
C5 C 0.6626(8) 0.2212(8) -0.0870(5) 0.057(2) Uani 1 1 d .
H5 H 0.6823 0.2519 -0.1307 0.068 Uiso 1 1 calc R
C6 C 0.6403(7) 0.2828(7) -0.0458(5) 0.050(2) Uani 1 1 d .
C7 C 0.6106(7) 0.2419(7) 0.0199(5) 0.050(2) Uani 1 1 d .
H7 H 0.5946 0.2862 0.0476 0.061 Uiso 1 1 calc R
C8 C 0.6054(7) 0.1323(8) 0.0430(5) 0.052(2) Uani 1 1 d .
H8 H 0.5853 0.1022 0.0868 0.062 Uiso 1 1 calc R
C4 C 0.6564(7) 0.1114(8) -0.0649(5) 0.053(2) Uani 1 1 d .
H4 H 0.6697 0.0685 -0.0938 0.063 Uiso 1 1 calc R
C3 C 0.6301(7) 0.0676(8) 0.0008(5) 0.049(2) Uani 1 1 d .
C12 C 1.0224(7) 0.0347(8) 0.1150(5) 0.051(2) Uani 1 1 d .
H12 H 1.0566 -0.0291 0.1333 0.062 Uiso 1 1 calc R
C11 C 0.9397(6) 0.0369(7) 0.0755(4) 0.044(2) Uani 1 1 d .
C13 C 1.0558(7) 0.1291(8) 0.1281(5) 0.055(2) Uani 1 1 d .
H13 H 1.1111 0.1279 0.1558 0.066 Uiso 1 1 calc R
C16 C 0.8913(7) 0.1323(7) 0.0457(5) 0.046(2) Uani 1 1 d .
H16 H 0.8375 0.1341 0.0168 0.055 Uiso 1 1 calc R
C14 C 1.0058(7) 0.2234(7) 0.0992(5) 0.048(2) Uani 1 1 d .
C15 C 0.9240(7) 0.2254(8) 0.0592(5) 0.049(2) Uani 1 1 d .
H15 H 0.8898 0.2892 0.0408 0.059 Uiso 1 1 calc R
C23 C 0.6991(7) 0.1580(8) 0.2068(5) 0.055(2) Uani 1 1 d .
H23 H 0.7454 0.2132 0.2039 0.066 Uiso 1 1 calc R
I6 I 0.09249(5) 0.58573(6) 0.14323(3) 0.0593(2) Uani 1 1 d .
I5 I 0.47326(5) 0.54674(5) 0.21998(3) 0.0586(2) Uani 1 1 d .
I2 I 0.31806(5) 0.31156(6) 0.11991(4) 0.0613(2) Uani 1 1 d .
I3 I 0.39237(7) 0.21985(7) 0.35810(4) 0.0773(3) Uani 1 1 d .
I8 I 0.99384(7) 0.22966(7) 0.28769(4) 0.0796(3) Uani 1 1 d .
I1 I 0.75324(7) 0.45440(6) 0.11449(5) 0.0888(3) Uani 1 1 d .
I7 I 0.26224(7) 0.93414(11) 0.24457(6) 0.1372(6) Uani 1 1 d .
I4 I 0.69090(9) 0.05529(8) 0.43985(9) 0.1535(7) Uani 1 1 d .
O7 O 0.9626(18) 0.1039(16) 0.5327(15) 0.202(9) Uani 1 1 d D
O9 O 0.5496(15) 0.5186(19) 0.0175(11) 0.226(9) Uani 1 1 d .
O8 O 0.0000 0.5000 0.0000 0.25(2) Uani 1 2 d S
O10 O 0.866(2) 0.896(3) 0.5589(19) 0.309(16) Uani 1 1 d D
H1N H 0.752(6) -0.142(7) 0.097(4) 0.03(2) Uiso 1 1 d .
H5N H 0.247(9) 0.534(10) 0.597(6) 0.08(4) Uiso 1 1 d .
H8O H 1.01(2) 0.09(3) 0.501(15) 0.3(2) Uiso 1 1 d D
H7O H 0.909(11) 0.056(15) 0.545(11) 0.23(10) Uiso 1 1 d D
H10O H 0.826(9) 0.893(13) 0.525(4) 0.07(4) Uiso 1 1 d D
H10C H 0.83(2) 0.958(10) 0.537(13) 0.31(12) Uiso 1 1 d D

loop_
_atom_site_aniso_label
_atom_site_aniso_U_11
_atom_site_aniso_U_22
_atom_site_aniso_U_33
_atom_site_aniso_U_23
_atom_site_aniso_U_13
_atom_site_aniso_U_12
O5 0.058(4) 0.061(5) 0.058(4) -0.018(4) -0.004(3) 0.012(3)
O4 0.058(4) 0.081(6) 0.062(4) -0.023(4) 0.012(3) 0.000(4)
O6 0.072(5) 0.076(6) 0.053(4) -0.024(4) 0.002(3) -0.008(4)
N5 0.052(4) 0.059(6) 0.055(5) -0.022(4) 0.001(4) 0.001(4)
N7 0.107(9) 0.046(6) 0.217(16) 0.010(8) 0.042(10) 0.015(6)
N6 0.083(8) 0.055(7) 0.226(17) -0.008(9) 0.019(9) -0.007(6)
N8 0.073(6) 0.096(8) 0.050(5) -0.019(5) -0.003(4) 0.019(5)
C41 0.064(6) 0.069(7) 0.066(7) -0.029(6) -0.003(5) 0.006(5)
C42 0.091(8) 0.072(8) 0.061(7) -0.022(6) -0.006(6) 0.009(6)
C33 0.052(6) 0.065(7) 0.080(8) -0.023(6) 0.005(5) -0.004(5)
C34 0.049(5) 0.079(8) 0.068(7) -0.028(6) 0.001(5) -0.002(5)
C25 0.063(6) 0.091(9) 0.052(6) -0.033(6) 0.002(5) -0.001(6)
C35 0.044(5) 0.060(7) 0.048(5) -0.004(5) 0.008(4) 0.004(4)
C36 0.061(6) 0.068(8) 0.064(7) -0.004(6) -0.003(5) 0.007(5)
C37 0.060(7) 0.075(10) 0.099(10) 0.019(8) 0.000(7) 0.015(6)
C38 0.072(8) 0.052(8) 0.113(11) 0.004(8) 0.037(8) -0.003(6)
C39 0.082(8) 0.056(7) 0.071(8) -0.010(6) 0.031(6) -0.004(6)
C40 0.062(6) 0.064(7) 0.047(6) -0.002(5) 0.004(5) 0.010(5)
C43 0.047(5) 0.072(7) 0.050(6) -0.024(5) -0.006(4) 0.003(5)
C48 0.071(7) 0.066(7) 0.048(6) -0.014(5) -0.002(5) 0.000(5)
C46 0.053(5) 0.075(8) 0.050(6) -0.027(6) -0.012(4) 0.013(5)
C45 0.073(7) 0.075(8) 0.048(6) -0.018(6) -0.007(5) -0.012(6)
C44 0.072(7) 0.073(8) 0.048(6) -0.014(6) 0.007(5) -0.011(6)
C26 0.073(7) 0.076(8) 0.050(6) -0.019(6) 0.015(5) 0.015(6)
C27 0.054(5) 0.067(7) 0.052(6) -0.004(5) 0.013(5) 0.004(5)
C32 0.063(7) 0.082(9) 0.078(8) -0.010(7) 0.028(6) -0.008(6)
C31 0.082(8) 0.071(9) 0.107(11) -0.013(8) 0.034(8) 0.005(7)
C29 0.063(7) 0.063(8) 0.127(12) 0.002(8) 0.031(7) -0.001(6)
C28 0.064(6) 0.057(7) 0.094(9) -0.005(7) 0.027(6) 0.006(5)
C30 0.068(7) 0.048(7) 0.116(11) -0.008(7) 0.011(7) 0.002(5)
C47 0.068(7) 0.078(9) 0.049(6) -0.011(6) -0.002(5) 0.006(6)
O2 0.047(3) 0.039(4) 0.066(4) -0.008(3) -0.012(3) 0.002(3)
O3 0.050(3) 0.040(4) 0.075(5) -0.020(3) -0.002(3) 0.002(3)
O1 0.056(4) 0.036(4) 0.062(4) -0.004(3) -0.001(3) 0.000(3)
N1 0.046(4) 0.028(4) 0.053(5) -0.009(4) -0.005(3) -0.001(3)
N4 0.052(4) 0.041(5) 0.060(5) -0.011(4) 0.002(4) 0.002(3)
N2 0.079(6) 0.047(5) 0.067(6) -0.011(4) 0.010(5) -0.002(4)
N3 0.066(5) 0.056(6) 0.068(6) -0.022(5) -0.014(4) -0.002(4)
C17 0.062(6) 0.028(5) 0.059(6) -0.011(4) 0.003(5) -0.006(4)
C18 0.063(6) 0.047(6) 0.065(7) -0.009(5) 0.014(5) -0.003(5)
C1 0.055(5) 0.037(5) 0.070(6) -0.021(5) -0.011(5) -0.002(4)
C2 0.064(6) 0.046(6) 0.065(6) -0.017(5) -0.010(5) 0.008(5)
C9 0.050(5) 0.040(5) 0.067(6) -0.021(5) 0.004(4) 0.007(4)
C10 0.047(5) 0.037(5) 0.073(7) -0.010(5) -0.005(5) 0.007(4)
C19 0.056(5) 0.035(5) 0.047(5) -0.010(4) 0.000(4) -0.002(4)
C20 0.050(5) 0.045(6) 0.057(6) -0.011(5) 0.007(4) -0.008(4)
C21 0.046(5) 0.049(6) 0.055(6) -0.013(5) 0.009(4) 0.001(4)
C22 0.056(5) 0.036(5) 0.046(5) -0.009(4) 0.003(4) 0.003(4)
C24 0.047(5) 0.037(5) 0.068(6) -0.019(5) 0.000(4) -0.005(4)
C5 0.068(6) 0.051(6) 0.048(6) -0.010(5) 0.003(5) 0.000(5)
C6 0.050(5) 0.038(5) 0.055(6) 0.003(5) -0.006(4) 0.000(4)
C7 0.051(5) 0.042(6) 0.061(6) -0.017(5) -0.005(4) 0.007(4)
C8 0.048(5) 0.049(6) 0.054(6) -0.006(5) -0.001(4) 0.003(4)
C4 0.057(5) 0.052(6) 0.052(6) -0.018(5) -0.008(4) 0.009(4)
C3 0.040(4) 0.045(6) 0.060(6) -0.008(5) -0.004(4) -0.001(4)
C12 0.051(5) 0.045(6) 0.054(6) -0.005(5) -0.007(4) 0.006(4)
C11 0.036(4) 0.044(5) 0.050(5) -0.010(4) 0.000(4) -0.001(4)
C13 0.047(5) 0.058(7) 0.061(6) -0.017(5) -0.014(4) -0.001(4)
C16 0.042(4) 0.047(6) 0.052(5) -0.019(4) -0.008(4) 0.000(4)
C14 0.047(5) 0.042(5) 0.053(5) -0.011(4) 0.000(4) -0.003(4)
C15 0.044(5) 0.043(5) 0.064(6) -0.019(5) -0.002(4) 0.005(4)
C23 0.043(5) 0.046(6) 0.076(7) -0.014(5) 0.004(5) -0.005(4)
I6 0.0565(4) 0.0561(4) 0.0652(4) -0.0151(3) -0.0100(3) 0.0125(3)
I5 0.0585(4) 0.0531(4) 0.0651(4) -0.0167(3) -0.0043(3) 0.0001(3)
I2 0.0589(4) 0.0568(4) 0.0704(5) -0.0191(4) -0.0084(3) -0.0023(3)
I3 0.0856(5) 0.0695(5) 0.0642(5) 0.0030(4) 0.0066(4) 0.0147(4)
I8 0.1047(6) 0.0615(5) 0.0767(5) -0.0284(4) 0.0191(5) -0.0091(4)
I1 0.0861(6) 0.0519(5) 0.1306(8) -0.0341(5) 0.0401(5) -0.0115(4)
I7 0.0506(4) 0.1640(11) 0.1415(10) 0.0664(9) -0.0107(5) -0.0110(5)
I4 0.0998(8) 0.0597(6) 0.2742(18) -0.0072(8) 0.0752(10) -0.0063(5)
O7 0.161(15) 0.144(14) 0.36(3) -0.162(18) -0.068(17) 0.043(12)
O9 0.186(19) 0.26(2) 0.24(2) -0.095(18) -0.026(15) 0.045(18)
O8 0.34(4) 0.20(3) 0.15(2) 0.08(2) -0.08(2) -0.17(3)
O10 0.18(2) 0.24(3) 0.42(4) 0.09(3) -0.05(2) -0.08(2)

loop_
_atom_type_symbol
_atom_type_description
_atom_type_scat_dispersion_real
_atom_type_scat_dispersion_imag
_atom_type_scat_source
C C 0.0033 0.0016 'International Tables Vol C Tables 4.2.6.8 and 6.1.1.4'
I I -0.4742 1.8119 'International Tables Vol C Tables 4.2.6.8 and 6.1.1.4'
N N 0.0061 0.0033 'International Tables Vol C Tables 4.2.6.8 and 6.1.1.4'
O O 0.0106 0.0060 'International Tables Vol C Tables 4.2.6.8 and 6.1.1.4'
H H 0.0000 0.0000 'International Tables Vol C Tables 4.2.6.8 and 6.1.1.4'

loop_
_geom_angle_atom_site_label_1
_geom_angle_atom_site_label_2
_geom_angle_atom_site_label_3
_geom_angle
C35 O5 C34 118.9(8)
C27 O4 C26 118.8(8)
C43 O6 C42 117.3(8)
C41 N5 C25 112.2(8)
C41 N5 C33 113.0(9)
C25 N5 C33 110.4(8)
C41 N5 H5N 109(7)
C25 N5 H5N 104(7)
C33 N5 H5N 107(7)
C38 N7 H7NC 109.5
C38 N7 H7NB 109.5
H7NC N7 H7NB 109.5
C38 N7 H7NA 109.5
H7NC N7 H7NA 109.5
H7NB N7 H7NA 109.5
C30 N6 H6NB 109.5
C30 N6 H6NC 109.5
H6NB N6 H6NC 109.5
C30 N6 H6NA 109.4
H6NB N6 H6NA 109.5
H6NC N6 H6NA 109.5
C46 N8 H8NB 109.5
C46 N8 H8NC 109.4
H8NB N8 H8NC 109.5
C46 N8 H8NA 109.5
H8NB N8 H8NA 109.5
H8NC N8 H8NA 109.5
N5 C41 C42 110.6(9)
N5 C41 H41A 109.5
C42 C41 H41A 109.5
N5 C41 H41B 109.5
C42 C41 H41B 109.5
H41A C41 H41B 108.1
O6 C42 C41 104.9(9)
O6 C42 H42B 110.8
C41 C42 H42B 110.8
O6 C42 H42A 110.7
C41 C42 H42A 110.8
H42B C42 H42A 108.8
C34 C33 N5 108.3(9)
C34 C33 H33A 110.0
N5 C33 H33A 110.0
C34 C33 H33B 110.1
N5 C33 H33B 110.1
H33A C33 H33B 108.4
O5 C34 C33 107.1(9)
O5 C34 H34B 110.3
C33 C34 H34B 110.3
O5 C34 H34A 110.3
C33 C34 H34A 110.3
H34B C34 H34A 108.6
N5 C25 C26 107.7(9)
N5 C25 H25B 110.2
C26 C25 H25B 110.2
N5 C25 H25A 110.1
C26 C25 H25A 110.2
H25B C25 H25A 108.5
O5 C35 C40 116.4(9)
O5 C35 C36 124.0(10)
C40 C35 C36 119.6(10)
C35 C36 C37 119.0(12)
C35 C36 H36 120.5
C37 C36 H36 120.6
C38 C37 C36 122.0(13)
C38 C37 H37 119.0
C36 C37 H37 119.0
C37 C38 C39 120.7(12)
C37 C38 N7 121.5(15)
C39 C38 N7 117.7(16)
C40 C39 C38 118.2(12)
C40 C39 H39 120.9
C38 C39 H39 120.9
C35 C40 C39 120.5(10)
C35 C40 H40 119.8
C39 C40 H40 119.7
C44 C43 O6 115.6(9)
C44 C43 C48 121.3(10)
O6 C43 C48 123.1(10)
C43 C48 C47 118.2(11)
C43 C48 H48 120.9
C47 C48 H48 120.9
C47 C46 C45 120.5(10)
C47 C46 N8 120.2(10)
C45 C46 N8 119.1(11)
C46 C45 C44 120.4(11)
C46 C45 H45 119.8
C44 C45 H45 119.8
C43 C44 C45 118.8(10)
C43 C44 H44 120.6
C45 C44 H44 120.6
O4 C26 C25 104.0(8)
O4 C26 H26B 110.9
C25 C26 H26B 110.9
O4 C26 H26A 111.0
C25 C26 H26A 111.0
H26B C26 H26A 109.0
C32 C27 C28 121.5(12)
C32 C27 O4 115.8(9)
C28 C27 O4 122.6(10)
C31 C32 C27 119.2(11)
C31 C32 H32 120.4
C27 C32 H32 120.4
C32 C31 C30 120.6(12)
C32 C31 H31 119.7
C30 C31 H31 119.7
C30 C29 C28 121.4(11)
C30 C29 H29 119.3
C28 C29 H29 119.3
C29 C28 C27 117.6(11)
C29 C28 H28 121.2
C27 C28 H28 121.2
C29 C30 C31 119.7(13)
C29 C30 N6 120.3(11)
C31 C30 N6 120.0(12)
C46 C47 C48 120.5(11)
C46 C47 H47 119.7
C48 C47 H47 119.7
C11 O2 C10 118.2(7)
C19 O3 C18 119.5(7)
C3 O1 C2 119.0(8)
C17 N1 C9 112.9(7)
C17 N1 C1 113.2(7)
C9 N1 C1 113.6(7)
C17 N1 H1N 106(5)
C9 N1 H1N 101(5)
C1 N1 H1N 109(5)
C22 N4 H4NA 109.5
C22 N4 H4NB 109.5
H4NA N4 H4NB 109.5
C22 N4 H4NC 109.5
H4NA N4 H4NC 109.5
H4NB N4 H4NC 109.5
C6 N2 H2NC 109.5
C6 N2 H2NB 109.5
H2NC N2 H2NB 109.5
C6 N2 H2NA 109.5
H2NC N2 H2NA 109.5
H2NB N2 H2NA 109.5
C14 N3 H3NB 109.5
C14 N3 H3NA 109.4
H3NB N3 H3NA 109.5
C14 N3 H3NC 109.5
H3NB N3 H3NC 109.5
H3NA N3 H3NC 109.5
N1 C17 C18 108.7(8)
N1 C17 H17B 110.0
C18 C17 H17B 109.9
N1 C17 H17A 109.9
C18 C17 H17A 110.0
H17B C17 H17A 108.3
O3 C18 C17 104.6(7)
O3 C18 H18A 110.8
C17 C18 H18A 110.8
O3 C18 H18B 110.9
C17 C18 H18B 110.8
H18A C18 H18B 108.9
C2 C1 N1 108.9(8)
C2 C1 H3B 109.9
N1 C1 H3B 109.9
C2 C1 H1A 109.9
N1 C1 H1A 109.9
H3B C1 H1A 108.3
O1 C2 C1 103.8(8)
O1 C2 H2A 111.0
C1 C2 H2A 111.0
O1 C2 H2B 111.0
C1 C2 H2B 111.0
H2A C2 H2B 109.0
N1 C9 C10 109.6(7)
N1 C9 H9A 109.7
C10 C9 H9A 109.7
N1 C9 H9B 109.8
C10 C9 H9B 109.8
H9A C9 H9B 108.2
O2 C10 C9 103.9(7)
O2 C10 H10A 111.0
C9 C10 H10A 111.0
O2 C10 H10B 111.0
C9 C10 H10B 111.0
H10A C10 H10B 109.0
O3 C19 C24 115.2(8)
O3 C19 C20 124.9(8)
C24 C19 C20 119.9(8)
C21 C20 C19 119.1(9)
C21 C20 H20 120.5
C19 C20 H20 120.5
C22 C21 C20 120.3(8)
C22 C21 H21 119.8
C20 C21 H21 119.8
C21 C22 C23 120.9(8)
C21 C22 N4 119.1(8)
C23 C22 N4 120.0(8)
C19 C24 C23 121.0(8)
C19 C24 H24 119.5
C23 C24 H24 119.5
C6 C5 C4 120.6(9)
C6 C5 H5 119.7
C4 C5 H5 119.7
C5 C6 C7 122.4(9)
C5 C6 N2 119.5(9)
C7 C6 N2 118.1(9)
C6 C7 C8 117.7(9)
C6 C7 H7 121.1
C8 C7 H7 121.2
C7 C8 C3 120.2(9)
C7 C8 H8 119.9
C3 C8 H8 119.9
C3 C4 C5 118.5(9)
C3 C4 H4 120.8
C5 C4 H4 120.8
O1 C3 C4 125.0(9)
O1 C3 C8 114.5(8)
C4 C3 C8 120.5(9)
C11 C12 C13 120.0(9)
C11 C12 H12 120.0
C13 C12 H12 120.0
C12 C11 O2 125.8(8)
C12 C11 C16 120.3(9)
O2 C11 C16 113.9(7)
C14 C13 C12 119.2(9)
C14 C13 H13 120.4
C12 C13 H13 120.4
C11 C16 C15 119.4(8)
C11 C16 H16 120.3
C15 C16 H16 120.3
C15 C14 C13 120.6(9)
C15 C14 N3 119.8(8)
C13 C14 N3 119.6(8)
C14 C15 C16 120.4(9)
C14 C15 H15 119.8
C16 C15 H15 119.8
C24 C23 C22 118.6(9)
C24 C23 H23 120.7
C22 C23 H23 120.7
H8O O7 H7O 113(10)
H10C O10 H10O 61(10)
H10C O10 H10C 0(10)
H10O O10 H10C 61(10)

loop_
_geom_bond_atom_site_label_1
_geom_bond_atom_site_label_2
_geom_bond_distance
_geom_bond_site_symmetry_2
O5 C35 1.365(12) .
O5 C34 1.424(12) .
O4 C27 1.382(13) .
O4 C26 1.436(12) .
O6 C43 1.390(12) .
O6 C42 1.426(14) .
N5 C41 1.506(13) .
N5 C25 1.507(13) .
N5 C33 1.522(12) .
N5 H5N 0.98(12) .
N7 C38 1.497(16) .
N7 H7NC 0.8900 .
N7 H7NB 0.8900 .
N7 H7NA 0.8900 .
N6 C30 1.474(17) .
N6 H6NB 0.8900 .
N6 H6NC 0.8900 .
N6 H6NA 0.8900 .
N8 C46 1.481(13) .
N8 H8NB 0.8900 .
N8 H8NC 0.8900 .
N8 H8NA 0.8900 .
C41 C42 1.524(15) .
C41 H41A 0.9700 .
C41 H41B 0.9700 .
C42 H42B 0.9700 .
C42 H42A 0.9700 .
C33 C34 1.489(15) .
C33 H33A 0.9700 .
C33 H33B 0.9700 .
C34 H34B 0.9700 .
C34 H34A 0.9700 .
C25 C26 1.515(16) .
C25 H25B 0.9700 .
C25 H25A 0.9700 .
C35 C40 1.373(15) .
C35 C36 1.374(14) .
C36 C37 1.387(18) .
C36 H36 0.9300 .
C37 C38 1.31(2) .
C37 H37 0.9300 .
C38 C39 1.399(19) .
C39 C40 1.387(15) .
C39 H39 0.9300 .
C40 H40 0.9300 .
C43 C44 1.364(15) .
C43 C48 1.390(14) .
C48 C47 1.392(15) .
C48 H48 0.9300 .
C46 C47 1.348(16) .
C46 C45 1.376(15) .
C45 C44 1.381(15) .
C45 H45 0.9300 .
C44 H44 0.9300 .
C26 H26B 0.9700 .
C26 H26A 0.9700 .
C27 C32 1.372(16) .
C27 C28 1.379(14) .
C32 C31 1.349(18) .
C32 H32 0.9300 .
C31 C30 1.383(16) .
C31 H31 0.9300 .
C29 C30 1.349(18) .
C29 C28 1.380(18) .
C29 H29 0.9300 .
C28 H28 0.9300 .
C47 H47 0.9300 .
O2 C11 1.372(11) .
O2 C10 1.435(10) .
O3 C19 1.370(11) .
O3 C18 1.429(12) .
O1 C3 1.378(11) .
O1 C2 1.427(12) .
N1 C17 1.504(12) .
N1 C9 1.505(11) .
N1 C1 1.516(11) .
N1 H1N 0.88(9) .
N4 C22 1.460(11) .
N4 H4NA 0.8900 .
N4 H4NB 0.8900 .
N4 H4NC 0.8900 .
N2 C6 1.483(12) .
N2 H2NC 0.8900 .
N2 H2NB 0.8900 .
N2 H2NA 0.8900 .
N3 C14 1.469(12) .
N3 H3NB 0.8900 .
N3 H3NA 0.8900 .
N3 H3NC 0.8900 .
C17 C18 1.519(13) .
C17 H17B 0.9700 .
C17 H17A 0.9700 .
C18 H18A 0.9700 .
C18 H18B 0.9700 .
C1 C2 1.502(14) .
C1 H3B 0.9700 .
C1 H1A 0.9700 .
C2 H2A 0.9700 .
C2 H2B 0.9700 .
C9 C10 1.512(13) .
C9 H9A 0.9700 .
C9 H9B 0.9700 .
C10 H10A 0.9700 .
C10 H10B 0.9700 .
C19 C24 1.381(12) .
C19 C20 1.393(12) .
C20 C21 1.390(13) .
C20 H20 0.9300 .
C21 C22 1.376(13) .
C21 H21 0.9300 .
C22 C23 1.388(12) .
C24 C23 1.385(13) .
C24 H24 0.9300 .
C5 C6 1.337(14) .
C5 C4 1.392(14) .
C5 H5 0.9300 .
C6 C7 1.386(13) .
C7 C8 1.390(13) .
C7 H7 0.9300 .
C8 C3 1.390(14) .
C8 H8 0.9300 .
C4 C3 1.382(13) .
C4 H4 0.9300 .
C12 C11 1.363(12) .
C12 C13 1.407(14) .
C12 H12 0.9300 .
C11 C16 1.384(12) .
C13 C14 1.379(13) .
C13 H13 0.9300 .
C16 C15 1.393(13) .
C16 H16 0.9300 .
C14 C15 1.361(13) .
C15 H15 0.9300 .
C23 H23 0.9300 .
O7 H8O 0.92(4) .
O7 H7O 0.92(3) .
O9 O9 1.63(4) 2_665
O10 H10C 0.96(6) .
O10 H10O 0.91(2) .
O10 H10C 0.96(6) .
